data_1558948
loop_
_publ_author_name
'Saiduzzaman, M.'
'Hossain, K.M.'
'Kumada, N.'
'Yanagida, S.'
'Takei, T.'
'Hanada, Y.'
'Nagao, M.'
'Azuma, M.'

_publ_section_title
;
 Hydrothermal synthesis and crystal structure of a mixed-valence
 pyrochlore-type strontium bismuthate, (Sr0.75Bi0.25)2Bi2O6.83
;
_journal_name_full 'Journal of the Ceramic Society of Japan'
_journal_page_first 660
_journal_page_last 663
_journal_paper_doi 10.2109/jcersj2.20115
_journal_volume 128
_journal_year 2020
_chemical_formula_sum 'Bi2.5 O6.83 Sr1.5'
_chemical_name_common (Sr0.75Bi0.25)2Bi2O6.83
_space_group_IT_number 227
_space_group_name_Hall '-F 4vw 2vw 3'
_space_group_name_H-M_alt 'F d -3 m :2'
_cell_angle_alpha 90.000000
_cell_angle_beta 90.000000
_cell_angle_gamma 90.000000
_cell_formula_units_Z 8
_cell_length_a 11.0195(2)
_cell_length_b 11.0195(2)
_cell_length_c 11.0195(2)
_cell_volume 1338.09(4)
_diffrn_ambient_pressure 100
_diffrn_ambient_temperature 298
_cod_data_source_file Sr2Bi2O7.cif
_cod_data_source_block Sr-bismuthate
_cod_original_cell_volume 1338.090975
_cod_original_sg_symbol_H-M 'F d -3 m'
_cod_original_formula_sum 'Sr1.5 Bi2.5 O6.83'
_cod_database_code 1558948

loop_
_space_group_symop_id
_space_group_symop_operation_xyz
1 x,y,z
2 -x,-y,-z
3 -x+3/4,-y+1/4,z+1/2
4 x+1/4,y+3/4,-z+1/2
5 -x+1/4,y+1/2,-z+3/4
6 x+3/4,-y+1/2,z+1/4
7 x+1/2,-y+3/4,-z+1/4
8 -x+1/2,y+1/4,z+3/4
9 z,x,y
10 -z,-x,-y
11 z+1/2,-x+3/4,-y+1/4
12 -z+1/2,x+1/4,y+3/4
13 -z+3/4,-x+1/4,y+1/2
14 z+1/4,x+3/4,-y+1/2
15 -z+1/4,x+1/2,-y+3/4
16 z+3/4,-x+1/2,y+1/4
17 y,z,x
18 -y,-z,-x
19 -y+1/4,z+1/2,-x+3/4
20 y+3/4,-z+1/2,x+1/4
21 y+1/2,-z+3/4,-x+1/4
22 -y+1/2,z+1/4,x+3/4
23 -y+3/4,-z+1/4,x+1/2
24 y+1/4,z+3/4,-x+1/2
25 y+3/4,x+1/4,-z+1/2
26 -y+1/4,-x+3/4,z+1/2
27 -y,-x,-z
28 y,x,z
29 y+1/4,-x+1/2,z+3/4
30 -y+3/4,x+1/2,-z+1/4
31 -y+1/2,x+3/4,z+1/4
32 y+1/2,-x+1/4,-z+3/4
33 x+3/4,z+1/4,-y+1/2
34 -x+1/4,-z+3/4,y+1/2
35 -x+1/2,z+3/4,y+1/4
36 x+1/2,-z+1/4,-y+3/4
37 -x,-z,-y
38 x,z,y
39 x+1/4,-z+1/2,y+3/4
40 -x+3/4,z+1/2,-y+1/4
41 z+3/4,y+1/4,-x+1/2
42 -z+1/4,-y+3/4,x+1/2
43 z+1/4,-y+1/2,x+3/4
44 -z+3/4,y+1/2,-x+1/4
45 -z+1/2,y+3/4,x+1/4
46 z+1/2,-y+1/4,-x+3/4
47 -z,-y,-x
48 z,y,x
49 x,y+1/2,z+1/2
50 -x,-y+1/2,-z+1/2
51 -x+3/4,-y+3/4,z
52 x+1/4,y+1/4,-z
53 -x+1/4,y,-z+1/4
54 x+3/4,-y,z+3/4
55 x+1/2,-y+1/4,-z+3/4
56 -x+1/2,y+3/4,z+1/4
57 z,x+1/2,y+1/2
58 -z,-x+1/2,-y+1/2
59 z+1/2,-x+1/4,-y+3/4
60 -z+1/2,x+3/4,y+1/4
61 -z+3/4,-x+3/4,y
62 z+1/4,x+1/4,-y
63 -z+1/4,x,-y+1/4
64 z+3/4,-x,y+3/4
65 y,z+1/2,x+1/2
66 -y,-z+1/2,-x+1/2
67 -y+1/4,z,-x+1/4
68 y+3/4,-z,x+3/4
69 y+1/2,-z+1/4,-x+3/4
70 -y+1/2,z+3/4,x+1/4
71 -y+3/4,-z+3/4,x
72 y+1/4,z+1/4,-x
73 y+3/4,x+3/4,-z
74 -y+1/4,-x+1/4,z
75 -y,-x+1/2,-z+1/2
76 y,x+1/2,z+1/2
77 y+1/4,-x,z+1/4
78 -y+3/4,x,-z+3/4
79 -y+1/2,x+1/4,z+3/4
80 y+1/2,-x+3/4,-z+1/4
81 x+3/4,z+3/4,-y
82 -x+1/4,-z+1/4,y
83 -x+1/2,z+1/4,y+3/4
84 x+1/2,-z+3/4,-y+1/4
85 -x,-z+1/2,-y+1/2
86 x,z+1/2,y+1/2
87 x+1/4,-z,y+1/4
88 -x+3/4,z,-y+3/4
89 z+3/4,y+3/4,-x
90 -z+1/4,-y+1/4,x
91 z+1/4,-y,x+1/4
92 -z+3/4,y,-x+3/4
93 -z+1/2,y+1/4,x+3/4
94 z+1/2,-y+3/4,-x+1/4
95 -z,-y+1/2,-x+1/2
96 z,y+1/2,x+1/2
97 x+1/2,y,z+1/2
98 -x+1/2,-y,-z+1/2
99 -x+1/4,-y+1/4,z
100 x+3/4,y+3/4,-z
101 -x+3/4,y+1/2,-z+1/4
102 x+1/4,-y+1/2,z+3/4
103 x,-y+3/4,-z+3/4
104 -x,y+1/4,z+1/4
105 z+1/2,x,y+1/2
106 -z+1/2,-x,-y+1/2
107 z,-x+3/4,-y+3/4
108 -z,x+1/4,y+1/4
109 -z+1/4,-x+1/4,y
110 z+3/4,x+3/4,-y
111 -z+3/4,x+1/2,-y+1/4
112 z+1/4,-x+1/2,y+3/4
113 y+1/2,z,x+1/2
114 -y+1/2,-z,-x+1/2
115 -y+3/4,z+1/2,-x+1/4
116 y+1/4,-z+1/2,x+3/4
117 y,-z+3/4,-x+3/4
118 -y,z+1/4,x+1/4
119 -y+1/4,-z+1/4,x
120 y+3/4,z+3/4,-x
121 y+1/4,x+1/4,-z
122 -y+3/4,-x+3/4,z
123 -y+1/2,-x,-z+1/2
124 y+1/2,x,z+1/2
125 y+3/4,-x+1/2,z+1/4
126 -y+1/4,x+1/2,-z+3/4
127 -y,x+3/4,z+3/4
128 y,-x+1/4,-z+1/4
129 x+1/4,z+1/4,-y
130 -x+3/4,-z+3/4,y
131 -x,z+3/4,y+3/4
132 x,-z+1/4,-y+1/4
133 -x+1/2,-z,-y+1/2
134 x+1/2,z,y+1/2
135 x+3/4,-z+1/2,y+1/4
136 -x+1/4,z+1/2,-y+3/4
137 z+1/4,y+1/4,-x
138 -z+3/4,-y+3/4,x
139 z+3/4,-y+1/2,x+1/4
140 -z+1/4,y+1/2,-x+3/4
141 -z,y+3/4,x+3/4
142 z,-y+1/4,-x+1/4
143 -z+1/2,-y,-x+1/2
144 z+1/2,y,x+1/2
145 x+1/2,y+1/2,z
146 -x+1/2,-y+1/2,-z
147 -x+1/4,-y+3/4,z+1/2
148 x+3/4,y+1/4,-z+1/2
149 -x+3/4,y,-z+3/4
150 x+1/4,-y,z+1/4
151 x,-y+1/4,-z+1/4
152 -x,y+3/4,z+3/4
153 z+1/2,x+1/2,y
154 -z+1/2,-x+1/2,-y
155 z,-x+1/4,-y+1/4
156 -z,x+3/4,y+3/4
157 -z+1/4,-x+3/4,y+1/2
158 z+3/4,x+1/4,-y+1/2
159 -z+3/4,x,-y+3/4
160 z+1/4,-x,y+1/4
161 y+1/2,z+1/2,x
162 -y+1/2,-z+1/2,-x
163 -y+3/4,z,-x+3/4
164 y+1/4,-z,x+1/4
165 y,-z+1/4,-x+1/4
166 -y,z+3/4,x+3/4
167 -y+1/4,-z+3/4,x+1/2
168 y+3/4,z+1/4,-x+1/2
169 y+1/4,x+3/4,-z+1/2
170 -y+3/4,-x+1/4,z+1/2
171 -y+1/2,-x+1/2,-z
172 y+1/2,x+1/2,z
173 y+3/4,-x,z+3/4
174 -y+1/4,x,-z+1/4
175 -y,x+1/4,z+1/4
176 y,-x+3/4,-z+3/4
177 x+1/4,z+3/4,-y+1/2
178 -x+3/4,-z+1/4,y+1/2
179 -x,z+1/4,y+1/4
180 x,-z+3/4,-y+3/4
181 -x+1/2,-z+1/2,-y
182 x+1/2,z+1/2,y
183 x+3/4,-z,y+3/4
184 -x+1/4,z,-y+1/4
185 z+1/4,y+3/4,-x+1/2
186 -z+3/4,-y+1/4,x+1/2
187 z+3/4,-y,x+3/4
188 -z+1/4,y,-x+1/4
189 -z,y+1/4,x+1/4
190 z,-y+3/4,-x+3/4
191 -z+1/2,-y+1/2,-x
192 z+1/2,y+1/2,x

loop_
_atom_site_label
_atom_site_occupancy
_atom_site_fract_x
_atom_site_fract_y
_atom_site_fract_z
_atom_site_adp_type
_atom_site_B_iso_or_equiv
_atom_site_type_symbol
Sr 0.75 0.500000 0.500000 0.500000 Biso 0.60(2) Sr
Bi1 0.25 0.500000 0.500000 0.500000 Biso 0.60(2) Bi
Bi2 1.0 0.000000 0.000000 0.000000 Biso 0.67(2) Bi
O1 1.0 0.125000 0.125000 0.3310(7) Biso 0.85(2) O
O2 0.83 0.5635(5) 0.5635(5) 0.5635(5) Biso 1.5 O
